data_7200541
loop_
_publ_author_name
'Zhang, Peng-Peng'
'Peng, Jun'
'Sha, Jing-Quan'
'Tian, Ai-Xiang'
'Pang, Hai-Jun'
'Chen, Yuan'
'Zhu, Min'

_publ_section_title
;
 Assembly of two new polyoxometalate-templated supramolecular compounds by
 utilizing a ligand with a combination of rigidness and flexibility
;
_journal_coden_ASTM CRECF4
_journal_issue 5
_journal_name_full CrystEngComm
_journal_page_first 902
_journal_page_last 908
_journal_paper_doi 10.1039/b817653a
_journal_volume 11
_journal_year 2009
_chemical_formula_sum 'C56 H56 Cu3 N16 O44 P W12'
_chemical_formula_weight 4084.87
_space_group_IT_number 2
_symmetry_cell_setting triclinic
_symmetry_space_group_name_Hall '-P 1'
_symmetry_space_group_name_H-M 'P -1'
_atom_sites_solution_hydrogens geom
_atom_sites_solution_primary direct
_atom_sites_solution_secondary difmap
_audit_creation_method SHELXL-97
_cell_angle_alpha 109.40(3)
_cell_angle_beta 116.56(3)
_cell_angle_gamma 98.51(3)
_cell_formula_units_Z 1
_cell_length_a 13.264(3)
_cell_length_b 13.611(3)
_cell_length_c 14.666(3)
_cell_measurement_reflns_used 25
_cell_measurement_temperature 293(2)
_cell_measurement_theta_max 15
_cell_measurement_theta_min 7.5
_cell_volume 2091.4(14)
_computing_cell_refinement 'Bruker XSCANS'
_computing_data_collection 'Bruker XSCANS'
_computing_data_reduction 'Bruker SHELXTL'
_computing_molecular_graphics 'Bruker SHELXTL'
_computing_publication_material 'Bruker SHELXTL'
_computing_structure_refinement 'SHELXL-97 (Sheldrick, 1997)'
_computing_structure_solution 'SHELXS-97 (Sheldrick, 1990)'
_diffrn_ambient_temperature 293(2)
_diffrn_measured_fraction_theta_full 0.996
_diffrn_measured_fraction_theta_max 0.996
_diffrn_measurement_device_type 'Bruker P4'
_diffrn_measurement_method '\w scans'
_diffrn_radiation_monochromator graphite
_diffrn_radiation_source 'fine-focus sealed tube'
_diffrn_radiation_type MoK\a
_diffrn_radiation_wavelength 0.71073
_diffrn_reflns_av_R_equivalents 0.0517
_diffrn_reflns_av_sigmaI/netI 0.0694
_diffrn_reflns_limit_h_max 15
_diffrn_reflns_limit_h_min -15
_diffrn_reflns_limit_k_max 16
_diffrn_reflns_limit_k_min -16
_diffrn_reflns_limit_l_max 17
_diffrn_reflns_limit_l_min -17
_diffrn_reflns_number 16440
_diffrn_reflns_theta_full 25.00
_diffrn_reflns_theta_max 25.00
_diffrn_reflns_theta_min 3.03
_diffrn_standards_decay_% 0
_diffrn_standards_interval_count 150
_diffrn_standards_number 0
_exptl_absorpt_coefficient_mu 17.289
_exptl_absorpt_correction_T_max 0.177
_exptl_absorpt_correction_T_min 0.117
_exptl_absorpt_correction_type none
_exptl_crystal_colour brown
_exptl_crystal_density_diffrn 3.243
_exptl_crystal_density_method 'not measured'
_exptl_crystal_description block
_exptl_crystal_F_000 1846
_exptl_crystal_size_max 0.15
_exptl_crystal_size_mid 0.11
_exptl_crystal_size_min 0.10
_refine_diff_density_max 3.330
_refine_diff_density_min -2.483
_refine_diff_density_rms 0.339
_refine_ls_extinction_method none
_refine_ls_goodness_of_fit_ref 1.057
_refine_ls_hydrogen_treatment constr
_refine_ls_matrix_type full
_refine_ls_number_parameters 541
_refine_ls_number_reflns 7352
_refine_ls_number_restraints 1
_refine_ls_restrained_S_all 1.061
_refine_ls_R_factor_all 0.0727
_refine_ls_R_factor_gt 0.0506
_refine_ls_shift/su_max 0.000
_refine_ls_shift/su_mean 0.000
_refine_ls_structure_factor_coef Fsqd
_refine_ls_weighting_details 'calc w=1/[\s^2^(Fo^2^)+(0.0537P)^2^+33.4677P] where P=(Fo^2^+2Fc^2^)/3'
_refine_ls_weighting_scheme calc
_refine_ls_wR_factor_gt 0.1152
_refine_ls_wR_factor_ref 0.1284
_reflns_number_gt 5515
_reflns_number_total 7381
_reflns_threshold_expression >2sigma(I)
_cod_data_source_file B817653A.txt
_cod_data_source_block pp
_cod_depositor_comments
;
The following automatic conversions were performed:
'_symmetry_cell_setting' value 'Triclinic' changed to 'triclinic'
according to '/home/saulius/struct/CIF-dictionaries/cif_core.dic'
dictionary named 'cif_core.dic' version 2.4.1 from 2010-06-29.

Automatic conversion script
Id: cif_fix_enum 1527 2010-12-29 10:47:43Z saulius 

 Replaced the incorrect bibliographical reference to the original
 publication with a proper one.

 Antanas Vaitkus,
 2019-09-18
;
_cod_original_sg_symbol_H-M 'P-1 '
_cod_database_code 7200541

loop_
_symmetry_equiv_pos_as_xyz
'x, y, z'
'-x, -y, -z'

loop_
_atom_site_label
_atom_site_type_symbol
_atom_site_fract_x
_atom_site_fract_y
_atom_site_fract_z
_atom_site_U_iso_or_equiv
_atom_site_adp_type
_atom_site_occupancy
_atom_site_symmetry_multiplicity
_atom_site_calc_flag
_atom_site_refinement_flags
_atom_site_disorder_assembly
_atom_site_disorder_group
W1 W 0.44730(6) 0.52072(6) -0.75186(5) 0.02901(18) Uani 1 1 d . . .
W2 W 0.39774(6) 0.65546(5) -0.33264(5) 0.02270(16) Uani 1 1 d . . .
W3 W 0.81242(5) 0.56854(5) -0.39239(6) 0.02465(17) Uani 1 1 d . . .
W4 W 0.70965(6) 0.72770(5) -0.22876(5) 0.02161(16) Uani 1 1 d D . .
W5 W 0.35245(6) 0.68062(6) -0.58073(6) 0.03112(19) Uani 1 1 d . . .
W6 W 0.66305(6) 0.74623(5) -0.48008(6) 0.02846(18) Uani 1 1 d . . .
P1 P 0.5000 0.5000 -0.5000 0.0160(11) Uani 1 2 d S . .
Cu1 Cu 0.39649(18) 0.57177(17) -0.08535(18) 0.0342(5) Uani 1 1 d . . .
Cu2 Cu 1.5000 1.0000 1.5000 0.0291(6) Uani 1 2 d S . .
N1 N 0.7158(11) 0.7915(10) 0.1933(10) 0.022(3) Uani 1 1 d . . .
N2 N 0.5466(12) 0.6823(11) 0.0268(11) 0.027(3) Uani 1 1 d . . .
N3 N 1.0639(12) 1.3752(10) 0.6453(12) 0.029(3) Uani 1 1 d . . .
N4 N 1.3890(13) 0.9458(12) 1.1781(11) 0.031(3) Uani 1 1 d . . .
N5 N 1.4585(11) 0.9549(11) 1.3493(11) 0.025(3) Uani 1 1 d . . .
N6 N 1.0941(13) 0.7957(11) 1.0742(12) 0.033(3) Uani 1 1 d . . .
N7 N 1.2394(12) 1.4666(11) 0.8032(12) 0.032(3) Uani 1 1 d . . .
N8 N 1.0816(16) 0.9541(14) 1.1638(17) 0.054(5) Uani 1 1 d . . .
C1 C 0.6086(13) 0.7145(12) 0.1409(13) 0.023(3) Uani 1 1 d . . .
H1A H 0.5796 0.6861 0.1775 0.027 Uiso 1 1 calc R . .
C2 C 0.8070(15) 0.8443(14) 0.3146(14) 0.030(4) Uiso 1 1 d . . .
H2A H 0.8757 0.8213 0.3258 0.036 Uiso 1 1 calc R . .
H2B H 0.7746 0.8189 0.3537 0.036 Uiso 1 1 calc R . .
C3 C 1.0482(14) 1.3656(14) 0.7282(15) 0.030(4) Uani 1 1 d . . .
H3A H 0.9771 1.3288 0.7193 0.036 Uiso 1 1 calc R . .
C4 C 1.1606(15) 1.4224(15) 0.8285(14) 0.034(4) Uani 1 1 d . . .
H4A H 1.1795 1.4295 0.9000 0.041 Uiso 1 1 calc R . .
C5 C 0.9514(14) 1.0336(15) 0.3835(13) 0.030(4) Uani 1 1 d . . .
H5A H 0.9983 0.9988 0.3628 0.036 Uiso 1 1 calc R . .
C6 C 1.1778(17) 1.4372(14) 0.6948(15) 0.035(4) Uani 1 1 d . . .
H6A H 1.2098 1.4573 0.6560 0.042 Uiso 1 1 calc R . .
C7 C 0.7819(14) 1.0228(12) 0.4008(13) 0.028(4) Uani 1 1 d . . .
H7A H 0.7123 0.9819 0.3915 0.033 Uiso 1 1 calc R . .
C8 C 0.6216(16) 0.7449(14) 0.0109(14) 0.035(4) Uani 1 1 d . . .
H8A H 0.6040 0.7420 -0.0591 0.042 Uiso 1 1 calc R . .
C9 C 0.8197(14) 1.1396(15) 0.4496(14) 0.033(4) Uani 1 1 d . . .
H9A H 0.7736 1.1758 0.4703 0.039 Uiso 1 1 calc R . .
C10 C 0.9872(15) 1.1485(12) 0.4301(13) 0.028(4) Uani 1 1 d . . .
H10A H 1.0545 1.1884 0.4354 0.033 Uiso 1 1 calc R . .
C11 C 0.9279(14) 1.2028(14) 0.4674(13) 0.024(3) Uani 1 1 d . . .
C12 C 1.0786(16) 0.6982(14) 0.9807(14) 0.033(4) Uani 1 1 d . . .
H12B H 1.1539 0.7062 0.9833 0.040 Uiso 1 1 calc R . .
H12A H 1.0184 0.6922 0.9081 0.040 Uiso 1 1 calc R . .
C13 C 0.9180(16) 0.5362(15) 0.9333(16) 0.037(4) Uani 1 1 d . . .
H13 H 0.8622 0.5591 0.8870 0.044 Uiso 1 1 calc R . .
C14 C 1.0397(14) 0.5949(13) 0.9911(13) 0.026(4) Uani 1 1 d . . .
C15 C 1.4270(15) 0.9882(13) 1.0430(13) 0.026(4) Uani 1 1 d . . .
C16 C 1.5467(16) 1.0092(16) 1.1075(14) 0.040(5) Uani 1 1 d . . .
H16 H 1.5797 1.0169 1.1815 0.047 Uiso 1 1 calc R . .
C17 C 1.4495(15) 0.8532(13) 1.2756(14) 0.027(4) Uani 1 1 d . . .
H17A H 1.4689 0.7973 1.2952 0.032 Uiso 1 1 calc R . .
C18 C 1.4220(13) 1.0102(12) 1.2859(12) 0.018(3) Uiso 1 1 d . . .
H18A H 1.4202 1.0817 1.3129 0.022 Uiso 1 1 calc R . .
C19 C 0.9677(15) 1.3272(13) 0.5249(14) 0.033(4) Uani 1 1 d . . .
H19B H 0.9960 1.3570 0.4856 0.040 Uiso 1 1 calc R . .
H19A H 0.8995 1.3487 0.5194 0.040 Uiso 1 1 calc R . .
C20 C 0.7233(15) 0.8103(14) 0.1098(14) 0.035(4) Uani 1 1 d . . .
H20A H 0.7884 0.8604 0.1208 0.042 Uiso 1 1 calc R . .
C21 C 0.8482(13) 0.9692(12) 0.3669(12) 0.020(3) Uani 1 1 d . . .
C22 C 1.1380(18) 0.9172(18) 1.2433(17) 0.050(5) Uani 1 1 d . . .
H22A H 1.1664 0.9530 1.3208 0.060 Uiso 1 1 calc R . .
C23 C 1.0555(18) 0.8820(19) 1.067(2) 0.057(6) Uani 1 1 d . . .
H23A H 1.0150 0.8878 0.9991 0.068 Uiso 1 1 calc R . .
C24 C 1.1441(16) 0.8189(15) 1.1873(15) 0.034(4) Uiso 1 1 d . . .
H24A H 1.1767 0.7745 1.2198 0.041 Uiso 1 1 calc R . .
C25 C 1.4085(14) 0.8485(12) 1.1720(13) 0.024(3) Uani 1 1 d . . .
H25A H 1.3958 0.7900 1.1080 0.029 Uiso 1 1 calc R . .
C26 C 1.3437(16) 0.9765(15) 1.0855(14) 0.034(4) Uani 1 1 d . . .
H26A H 1.3313 1.0465 1.1113 0.040 Uiso 1 1 calc R . .
H26B H 1.2663 0.9205 1.0227 0.040 Uiso 1 1 calc R . .
C27 C 1.3789(16) 0.9806(15) 0.9346(15) 0.035(4) Uani 1 1 d . . .
H27 H 1.2975 0.9688 0.8903 0.042 Uiso 1 1 calc R . .
C28 C 0.8790(14) 0.4429(13) 0.9446(15) 0.029(4) Uani 1 1 d . . .
H28 H 0.7970 0.4054 0.9081 0.035 Uiso 1 1 calc R . .
OW1 O 1.0121(12) 0.8746(11) 0.8195(11) 0.049(3) Uani 1 1 d . . .
O1 O 0.7754(14) 0.6731(11) -0.4508(11) 0.047(4) Uani 1 1 d . . .
OW2 O 1.1873(14) 0.7543(14) -0.1718(15) 0.087(6) Uani 1 1 d . . .
O2 O 0.8057(11) 0.8332(9) -0.1036(9) 0.049(4) Uani 1 1 d D . .
O3 O 0.2808(10) 0.7654(9) -0.6186(9) 0.028(3) Uani 1 1 d . . .
O4 O 0.9585(9) 0.6001(12) -0.3445(9) 0.040(3) Uani 1 1 d . . .
O5 O 0.5639(10) 0.7450(11) -0.2495(11) 0.043(4) Uani 1 1 d . . .
O6 O 0.8160(12) 0.6628(11) -0.2623(12) 0.045(4) Uani 1 1 d . . .
O7 O 0.7010(13) 0.7912(11) -0.3275(12) 0.047(4) Uani 1 1 d . . .
O8 O 0.3234(10) 0.3880(11) -0.8103(12) 0.044(4) Uani 1 1 d . . .
O9 O 0.4201(10) 0.5315(9) -0.8700(10) 0.032(3) Uani 1 1 d . . .
O10 O 0.7401(9) 0.8622(9) -0.4704(9) 0.027(2) Uiso 1 1 d . . .
O11 O 0.3759(11) 0.7177(11) -0.4370(11) 0.043(3) Uiso 1 1 d . . .
O12 O 0.3470(11) 0.7267(11) -0.2557(11) 0.042(3) Uiso 1 1 d . . .
O13 O 0.3809(16) 0.4121(15) -0.5747(15) 0.013(4) Uiso 0.50 1 d P . .
O14 O 0.7440(12) 0.4671(11) -0.5466(12) 0.047(3) Uiso 1 1 d . . .
O15 O 0.5132(15) 0.7710(14) -0.5119(15) 0.074(5) Uiso 1 1 d . . .
O16 O 0.4938(15) 0.5827(14) -0.5564(15) 0.011(4) Uiso 0.50 1 d P . .
O17 O 0.5868(15) 0.6531(14) -0.6389(14) 0.070(5) Uiso 1 1 d . . .
O18 O 0.7791(13) 0.4480(10) -0.3633(10) 0.053(4) Uani 1 1 d . . .
O19 O 0.4451(11) 0.5616(10) -0.2653(10) 0.037(3) Uiso 1 1 d . . .
O20 O 0.3560(15) 0.5969(14) -0.7121(15) 0.072(5) Uiso 1 1 d . . .
O21 O 0.6002(15) 0.4590(14) -0.4990(15) 0.011(4) Uiso 0.50 1 d P . .
O22 O 0.4715(17) 0.4313(16) -0.6172(16) 0.018(4) Uiso 0.50 1 d P . .

loop_
_atom_site_aniso_label
_atom_site_aniso_U_11
_atom_site_aniso_U_22
_atom_site_aniso_U_33
_atom_site_aniso_U_23
_atom_site_aniso_U_13
_atom_site_aniso_U_12
W1 0.0242(3) 0.0468(4) 0.0158(3) 0.0122(3) 0.0120(3) 0.0115(3)
W2 0.0303(4) 0.0267(4) 0.0198(3) 0.0122(3) 0.0173(3) 0.0142(3)
W3 0.0163(3) 0.0291(4) 0.0285(4) 0.0156(3) 0.0101(3) 0.0073(3)
W4 0.0232(3) 0.0211(3) 0.0154(3) 0.0067(3) 0.0089(3) 0.0028(3)
W5 0.0270(4) 0.0291(4) 0.0271(4) 0.0086(3) 0.0073(3) 0.0180(3)
W6 0.0262(4) 0.0194(3) 0.0369(4) 0.0058(3) 0.0214(3) 0.0014(3)
P1 0.017(3) 0.013(3) 0.020(3) 0.009(2) 0.008(2) 0.012(2)
Cu1 0.0257(11) 0.0245(11) 0.0246(11) -0.0036(9) 0.0062(9) -0.0022(9)
Cu2 0.0311(15) 0.0382(17) 0.0175(14) 0.0129(13) 0.0140(12) 0.0068(14)
N1 0.028(7) 0.013(6) 0.015(6) 0.002(6) 0.007(6) 0.003(6)
N2 0.028(7) 0.019(7) 0.027(8) 0.001(6) 0.017(6) 0.005(6)
N3 0.029(8) 0.015(7) 0.031(8) 0.005(6) 0.012(7) 0.000(6)
N4 0.044(9) 0.037(8) 0.025(7) 0.018(7) 0.025(7) 0.012(7)
N5 0.021(7) 0.022(7) 0.024(7) 0.008(6) 0.009(6) 0.002(6)
N6 0.038(8) 0.023(7) 0.035(8) 0.017(7) 0.015(7) 0.011(7)
N7 0.026(7) 0.028(8) 0.025(8) -0.002(7) 0.014(6) 0.000(6)
N8 0.048(10) 0.041(10) 0.063(13) 0.012(10) 0.031(10) 0.016(9)
C1 0.015(7) 0.020(8) 0.030(9) 0.009(7) 0.012(7) 0.004(7)
C3 0.021(8) 0.036(10) 0.043(10) 0.018(9) 0.024(8) 0.011(8)
C4 0.036(10) 0.040(10) 0.019(8) 0.006(8) 0.017(8) 0.004(8)
C5 0.016(8) 0.049(11) 0.022(8) 0.012(8) 0.010(7) 0.017(8)
C6 0.053(12) 0.025(9) 0.035(10) 0.014(9) 0.027(10) 0.016(9)
C7 0.019(8) 0.016(8) 0.025(9) -0.012(7) 0.014(7) -0.012(6)
C8 0.039(10) 0.036(10) 0.015(8) 0.010(8) 0.009(7) -0.001(8)
C9 0.018(8) 0.042(10) 0.031(9) 0.005(9) 0.018(8) 0.006(8)
C10 0.031(9) 0.013(8) 0.023(8) -0.001(7) 0.013(7) -0.007(7)
C11 0.022(8) 0.038(9) 0.020(8) 0.020(8) 0.012(7) 0.014(7)
C12 0.040(10) 0.028(9) 0.027(9) 0.010(8) 0.019(8) 0.004(8)
C13 0.030(10) 0.038(10) 0.039(11) 0.018(9) 0.017(9) 0.009(9)
C14 0.027(9) 0.030(9) 0.018(8) 0.013(8) 0.009(7) 0.011(8)
C15 0.045(10) 0.023(8) 0.022(8) 0.016(7) 0.020(8) 0.022(8)
C16 0.035(10) 0.051(12) 0.017(8) 0.012(9) 0.010(8) -0.007(9)
C17 0.038(9) 0.024(8) 0.031(9) 0.015(8) 0.028(8) 0.007(8)
C19 0.028(9) 0.025(9) 0.032(10) 0.015(8) 0.005(8) 0.003(8)
C20 0.028(9) 0.034(10) 0.023(9) 0.011(8) 0.008(7) -0.012(8)
C21 0.026(8) 0.019(8) 0.013(7) 0.007(7) 0.009(6) 0.010(7)
C22 0.039(11) 0.062(14) 0.031(11) 0.005(11) 0.021(9) 0.003(10)
C23 0.031(11) 0.063(15) 0.058(15) 0.029(14) 0.010(10) 0.009(11)
C25 0.035(9) 0.018(8) 0.020(8) 0.003(7) 0.020(7) 0.008(7)
C26 0.038(10) 0.039(10) 0.023(9) 0.010(8) 0.016(8) 0.020(9)
C27 0.031(9) 0.042(11) 0.028(9) 0.019(9) 0.013(8) 0.010(9)
C28 0.014(7) 0.019(8) 0.047(11) 0.015(8) 0.011(8) 0.005(7)
OW1 0.051(8) 0.042(8) 0.043(8) 0.012(7) 0.022(7) 0.016(7)
O1 0.095(11) 0.053(8) 0.054(8) 0.043(8) 0.063(9) 0.054(8)
OW2 0.054(10) 0.076(12) 0.076(12) -0.028(10) 0.049(10) -0.020(9)
O2 0.036(7) 0.033(7) 0.023(7) -0.009(6) -0.011(5) 0.020(6)
O3 0.043(7) 0.030(6) 0.022(6) 0.022(5) 0.014(5) 0.025(6)
O4 0.010(5) 0.077(9) 0.020(6) 0.008(6) 0.008(5) 0.011(6)
O5 0.020(6) 0.067(9) 0.067(9) 0.062(8) 0.019(6) 0.015(6)
O6 0.073(9) 0.070(9) 0.073(9) 0.062(9) 0.068(9) 0.060(8)
O7 0.086(10) 0.066(9) 0.074(10) 0.059(8) 0.075(9) 0.065(9)
O8 0.016(6) 0.068(9) 0.083(10) 0.063(9) 0.030(6) 0.025(6)
O9 0.030(6) 0.035(7) 0.039(7) 0.027(6) 0.018(6) 0.011(5)
O18 0.078(10) 0.029(7) 0.014(6) 0.010(6) 0.003(6) -0.006(7)

loop_
_atom_type_symbol
_atom_type_description
_atom_type_scat_dispersion_real
_atom_type_scat_dispersion_imag
_atom_type_scat_source
C C 0.0033 0.0016 'International Tables Vol C Tables 4.2.6.8 and 6.1.1.4'
H H 0.0000 0.0000 'International Tables Vol C Tables 4.2.6.8 and 6.1.1.4'
N N 0.0061 0.0033 'International Tables Vol C Tables 4.2.6.8 and 6.1.1.4'
O O 0.0106 0.0060 'International Tables Vol C Tables 4.2.6.8 and 6.1.1.4'
P P 0.1023 0.0942 'International Tables Vol C Tables 4.2.6.8 and 6.1.1.4'
W W -0.8490 6.8722 'International Tables Vol C Tables 4.2.6.8 and 6.1.1.4'
Cu Cu 0.3201 1.2651 'International Tables Vol C Tables 4.2.6.8 and 6.1.1.4'

loop_
_geom_angle_atom_site_label_1
_geom_angle_atom_site_label_2
_geom_angle_atom_site_label_3
_geom_angle
_geom_angle_site_symmetry_1
_geom_angle_site_symmetry_3
_geom_angle_publ_flag
O9 W1 O20 101.4(6) . . ?
O9 W1 O8 102.1(6) . . ?
O20 W1 O8 87.4(7) . . ?
O9 W1 O19 102.9(5) . 2_664 ?
O20 W1 O19 155.7(6) . 2_664 ?
O8 W1 O19 87.9(5) . 2_664 ?
O9 W1 O17 100.1(6) . . ?
O20 W1 O17 88.0(7) . . ?
O8 W1 O17 157.9(6) . . ?
O19 W1 O17 87.4(6) 2_664 . ?
O9 W1 O16 157.0(6) . . ?
O20 W1 O16 62.6(6) . . ?
O8 W1 O16 94.0(6) . . ?
O19 W1 O16 93.9(5) 2_664 . ?
O17 W1 O16 64.8(6) . . ?
O12 W2 O19 101.4(6) . . ?
O12 W2 O14 101.6(6) . 2_664 ?
O19 W2 O14 88.0(5) . 2_664 ?
O12 W2 O5 102.9(6) . . ?
O19 W2 O5 87.8(5) . . ?
O14 W2 O5 155.5(6) 2_664 . ?
O12 W2 O11 103.0(6) . . ?
O19 W2 O11 155.6(5) . . ?
O14 W2 O11 87.8(6) 2_664 . ?
O5 W2 O11 86.1(5) . . ?
O12 W2 O21 159.1(6) . 2_664 ?
O19 W2 O21 91.7(5) . 2_664 ?
O14 W2 O21 62.4(6) 2_664 2_664 ?
O5 W2 O21 93.6(6) . 2_664 ?
O11 W2 O21 65.1(5) . 2_664 ?
O12 W2 O22 161.2(6) . 2_664 ?
O19 W2 O22 66.9(6) . 2_664 ?
O14 W2 O22 92.9(6) 2_664 2_664 ?
O5 W2 O22 63.4(6) . 2_664 ?
O11 W2 O22 89.4(6) . 2_664 ?
O21 W2 O22 39.6(6) 2_664 2_664 ?
O4 W3 O18 102.5(7) . . ?
O4 W3 O6 101.5(6) . . ?
O18 W3 O6 89.8(5) . . ?
O4 W3 O14 101.0(6) . . ?
O18 W3 O14 88.7(5) . . ?
O6 W3 O14 157.2(6) . . ?
O4 W3 O1 101.5(7) . . ?
O18 W3 O1 155.9(7) . . ?
O6 W3 O1 87.6(5) . . ?
O14 W3 O1 84.6(6) . . ?
O4 W3 O21 159.6(6) . . ?
O18 W3 O21 66.1(6) . . ?
O6 W3 O21 95.5(6) . . ?
O14 W3 O21 63.3(6) . . ?
O1 W3 O21 90.3(6) . . ?
O4 W3 O13 161.2(6) . 2_664 ?
O18 W3 O13 90.2(6) . 2_664 ?
O6 W3 O13 64.3(6) . 2_664 ?
O14 W3 O13 93.0(6) . 2_664 ?
O1 W3 O13 67.2(6) . 2_664 ?
O21 W3 O13 39.2(6) . 2_664 ?
O2 W4 O5 100.4(6) . . ?
O2 W4 O7 101.6(7) . . ?
O5 W4 O7 89.2(5) . . ?
O2 W4 O8 102.2(7) . 2_664 ?
O5 W4 O8 88.4(4) . 2_664 ?
O7 W4 O8 156.1(7) . 2_664 ?
O2 W4 O6 101.2(6) . . ?
O5 W4 O6 158.4(6) . . ?
O7 W4 O6 86.9(5) . . ?
O8 W4 O6 86.6(5) 2_664 . ?
O2 W4 O22 160.2(7) . 2_664 ?
O5 W4 O22 64.6(6) . 2_664 ?
O7 W4 O22 91.4(6) . 2_664 ?
O8 W4 O22 66.2(6) 2_664 2_664 ?
O6 W4 O22 94.2(6) . 2_664 ?
O2 W4 O13 161.3(7) . 2_664 ?
O5 W4 O13 94.7(6) . 2_664 ?
O7 W4 O13 67.4(6) . 2_664 ?
O8 W4 O13 89.2(6) 2_664 2_664 ?
O6 W4 O13 64.3(6) . 2_664 ?
O22 W4 O13 38.5(6) 2_664 2_664 ?
O3 W5 O11 101.2(5) . . ?
O3 W5 O15 100.2(7) . . ?
O11 W5 O15 89.8(7) . . ?
O3 W5 O18 101.6(6) . 2_664 ?
O11 W5 O18 87.2(5) . 2_664 ?
O15 W5 O18 158.2(7) . 2_664 ?
O3 W5 O20 103.3(6) . . ?
O11 W5 O20 155.4(6) . . ?
O15 W5 O20 88.6(8) . . ?
O18 W5 O20 85.3(7) 2_664 . ?
O3 W5 O16 158.6(6) . . ?
O11 W5 O16 94.6(6) . . ?
O15 W5 O16 65.3(7) . . ?
O18 W5 O16 93.5(6) 2_664 . ?
O20 W5 O16 62.6(6) . . ?
O10 W6 O1 102.0(6) . . ?
O10 W6 O17 99.5(6) . . ?
O1 W6 O17 89.3(6) . . ?
O10 W6 O7 102.1(6) . . ?
O1 W6 O7 88.3(5) . . ?
O17 W6 O7 158.2(7) . . ?
O10 W6 O15 100.4(6) . . ?
O1 W6 O15 157.6(7) . . ?
O17 W6 O15 88.0(7) . . ?
O7 W6 O15 86.1(6) . . ?
O10 W6 O16 158.1(5) . . ?
O1 W6 O16 94.1(6) . . ?
O17 W6 O16 65.5(7) . . ?
O7 W6 O16 93.1(6) . . ?
O15 W6 O16 64.7(6) . . ?
O13 P1 O13 180.000(3) . 2_664 ?
O13 P1 O22 114.1(10) . 2_664 ?
O13 P1 O22 65.9(10) 2_664 2_664 ?
O13 P1 O22 65.9(10) . . ?
O13 P1 O22 114.1(10) 2_664 . ?
O22 P1 O22 180.000(5) 2_664 . ?
O13 P1 O21 113.4(10) . . ?
O13 P1 O21 66.6(9) 2_664 . ?
O22 P1 O21 112.3(10) 2_664 . ?
O22 P1 O21 67.7(10) . . ?
O13 P1 O21 66.6(9) . 2_664 ?
O13 P1 O21 113.4(10) 2_664 2_664 ?
O22 P1 O21 67.7(10) 2_664 2_664 ?
O22 P1 O21 112.3(10) . 2_664 ?
O21 P1 O21 180.000(5) . 2_664 ?
O13 P1 O16 75.0(9) . 2_664 ?
O13 P1 O16 105.0(9) 2_664 2_664 ?
O22 P1 O16 74.5(9) 2_664 2_664 ?
O22 P1 O16 105.5(9) . 2_664 ?
O21 P1 O16 74.5(9) . 2_664 ?
O21 P1 O16 105.5(9) 2_664 2_664 ?
O13 P1 O16 105.0(9) . . ?
O13 P1 O16 75.0(9) 2_664 . ?
O22 P1 O16 105.5(9) 2_664 . ?
O22 P1 O16 74.5(9) . . ?
O21 P1 O16 105.5(9) . . ?
O21 P1 O16 74.5(9) 2_664 . ?
O16 P1 O16 180.0(14) 2_664 . ?
N2 Cu1 N7 176.2(6) . 1_444 ?
N5 Cu2 N5 180.000(6) 2_878 . ?
C1 N1 C20 106.1(13) . . ?
C1 N1 C2 126.7(14) . . ?
C20 N1 C2 127.2(13) . . ?
C1 N2 C8 104.6(13) . . ?
C1 N2 Cu1 128.2(11) . . ?
C8 N2 Cu1 127.1(11) . . ?
C6 N3 C3 107.7(14) . . ?
C6 N3 C19 128.0(15) . . ?
C3 N3 C19 124.2(14) . . ?
C18 N4 C25 108.4(12) . . ?
C18 N4 C26 125.4(14) . . ?
C25 N4 C26 126.2(14) . . ?
C18 N5 C17 105.5(13) . . ?
C18 N5 Cu2 127.4(11) . . ?
C17 N5 Cu2 126.9(10) . . ?
C23 N6 C24 104.3(16) . . ?
C23 N6 C12 127.1(16) . . ?
C24 N6 C12 128.6(14) . . ?
C6 N7 C4 106.4(15) . . ?
C6 N7 Cu1 128.6(13) . 1_666 ?
C4 N7 Cu1 123.9(11) . 1_666 ?
C23 N8 C22 108.0(18) . . ?
N1 C1 N2 111.3(14) . . ?
N1 C1 H1A 124.4 . . ?
N2 C1 H1A 124.4 . . ?
N1 C2 C21 112.8(13) . . ?
N1 C2 H2A 109.0 . . ?
C21 C2 H2A 109.0 . . ?
N1 C2 H2B 109.0 . . ?
C21 C2 H2B 109.0 . . ?
H2A C2 H2B 107.8 . . ?
N3 C3 C4 105.5(14) . . ?
N3 C3 H3A 127.2 . . ?
C4 C3 H3A 127.2 . . ?
N7 C4 C3 107.9(14) . . ?
N7 C4 H4A 126.1 . . ?
C3 C4 H4A 126.1 . . ?
C21 C5 C10 122.0(15) . . ?
C21 C5 H5A 119.0 . . ?
C10 C5 H5A 119.0 . . ?
N7 C6 N3 112.5(16) . . ?
N7 C6 H6A 123.8 . . ?
N3 C6 H6A 123.8 . . ?
C21 C7 C9 119.8(14) . . ?
C21 C7 H7A 120.1 . . ?
C9 C7 H7A 120.1 . . ?
C20 C8 N2 109.9(14) . . ?
C20 C8 H8A 125.0 . . ?
N2 C8 H8A 125.0 . . ?
C7 C9 C11 120.4(15) . . ?
C7 C9 H9A 119.8 . . ?
C11 C9 H9A 119.8 . . ?
C11 C10 C5 121.6(15) . . ?
C11 C10 H10A 119.2 . . ?
C5 C10 H10A 119.2 . . ?
C10 C11 C9 118.1(16) . . ?
C10 C11 C19 123.4(15) . . ?
C9 C11 C19 118.5(15) . . ?
N6 C12 C14 109.7(13) . . ?
N6 C12 H12B 109.7 . . ?
C14 C12 H12B 109.7 . . ?
N6 C12 H12A 109.7 . . ?
C14 C12 H12A 109.7 . . ?
H12B C12 H12A 108.2 . . ?
C14 C13 C28 119.8(16) . . ?
C14 C13 H13 120.1 . . ?
C28 C13 H13 120.1 . . ?
C28 C14 C13 119.2(15) 2_767 . ?
C28 C14 C12 122.3(15) 2_767 . ?
C13 C14 C12 118.4(15) . . ?
C16 C15 C27 119.3(16) . . ?
C16 C15 C26 122.9(14) . . ?
C27 C15 C26 117.8(15) . . ?
C15 C16 C27 121.3(15) . 2_877 ?
C15 C16 H16 119.3 . . ?
C27 C16 H16 119.3 2_877 . ?
C25 C17 N5 109.4(14) . . ?
C25 C17 H17A 125.3 . . ?
N5 C17 H17A 125.3 . . ?
N4 C18 N5 109.6(13) . . ?
N4 C18 H18A 125.2 . . ?
N5 C18 H18A 125.2 . . ?
N3 C19 C11 112.1(13) . . ?
N3 C19 H19B 109.2 . . ?
C11 C19 H19B 109.2 . . ?
N3 C19 H19A 109.2 . . ?
C11 C19 H19A 109.2 . . ?
H19B C19 H19A 107.9 . . ?
C8 C20 N1 108.1(14) . . ?
C8 C20 H20A 125.9 . . ?
N1 C20 H20A 125.9 . . ?
C7 C21 C5 117.9(14) . . ?
C7 C21 C2 119.4(14) . . ?
C5 C21 C2 122.7(14) . . ?
C24 C22 N8 106.9(17) . . ?
C24 C22 H22A 126.5 . . ?
N8 C22 H22A 126.5 . . ?
N8 C23 N6 112.0(19) . . ?
N8 C23 H23A 124.0 . . ?
N6 C23 H23A 124.0 . . ?
C22 C24 N6 108.7(16) . . ?
C22 C24 H24A 125.7 . . ?
N6 C24 H24A 125.7 . . ?
C17 C25 N4 107.1(14) . . ?
C17 C25 H25A 126.4 . . ?
N4 C25 H25A 126.4 . . ?
N4 C26 C15 113.2(13) . . ?
N4 C26 H26A 108.9 . . ?
C15 C26 H26A 108.9 . . ?
N4 C26 H26B 108.9 . . ?
C15 C26 H26B 108.9 . . ?
H26A C26 H26B 107.8 . . ?
C15 C27 C16 119.4(16) . 2_877 ?
C15 C27 H27 120.3 . . ?
C16 C27 H27 120.3 2_877 . ?
C14 C28 C13 120.9(15) 2_767 . ?
C14 C28 H28 119.6 2_767 . ?
C13 C28 H28 119.6 . . ?
W6 O1 W3 139.3(7) . . ?
W4 O5 W2 138.5(8) . . ?
W3 O6 W4 137.7(8) . . ?
W4 O7 W6 139.4(8) . . ?
W1 O8 W4 139.6(7) . 2_664 ?
W5 O11 W2 140.6(7) . . ?
P1 O13 O22 57.8(9) . . ?
P1 O13 O21 58.1(9) . 2_664 ?
O22 O13 O21 100.5(13) . 2_664 ?
P1 O13 W4 128.2(10) . 2_664 ?
O22 O13 W4 70.5(10) . 2_664 ?
O21 O13 W4 141.1(11) 2_664 2_664 ?
P1 O13 W3 127.2(10) . 2_664 ?
O22 O13 W3 139.7(11) . 2_664 ?
O21 O13 W3 69.1(9) 2_664 2_664 ?
W4 O13 W3 93.1(6) 2_664 2_664 ?
W3 O14 W2 139.6(8) . 2_664 ?
W5 O15 W6 135.8(10) . . ?
P1 O16 W6 123.1(9) . . ?
P1 O16 W5 122.4(9) . . ?
W6 O16 W5 93.9(6) . . ?
P1 O16 W1 122.2(9) . . ?
W6 O16 W1 93.6(6) . . ?
W5 O16 W1 93.8(6) . . ?
W6 O17 W1 136.0(9) . . ?
W3 O18 W5 139.9(7) . 2_664 ?
W2 O19 W1 139.0(7) . 2_664 ?
W1 O20 W5 140.3(9) . . ?
P1 O21 O13 55.3(9) . 2_664 ?
P1 O21 O22 55.5(9) . . ?
O13 O21 O22 97.1(12) 2_664 . ?
P1 O21 W3 127.0(10) . . ?
O13 O21 W3 71.7(9) 2_664 . ?
O22 O21 W3 140.4(11) . . ?
P1 O21 W2 126.2(9) . 2_664 ?
O13 O21 W2 140.1(11) 2_664 2_664 ?
O22 O21 W2 70.7(9) . 2_664 ?
W3 O21 W2 93.3(6) . 2_664 ?
P1 O22 O13 56.3(9) . . ?
P1 O22 O21 56.8(9) . . ?
O13 O22 O21 98.8(13) . . ?
P1 O22 W4 127.3(11) . 2_664 ?
O13 O22 W4 71.0(10) . 2_664 ?
O21 O22 W4 138.3(11) . 2_664 ?
P1 O22 W2 126.5(10) . 2_664 ?
O13 O22 W2 140.7(12) . 2_664 ?
O21 O22 W2 69.7(9) . 2_664 ?
W4 O22 W2 92.5(7) 2_664 2_664 ?

loop_
_geom_bond_atom_site_label_1
_geom_bond_atom_site_label_2
_geom_bond_distance
_geom_bond_site_symmetry_2
_geom_bond_publ_flag
W1 O9 1.667(11) . ?
W1 O20 1.866(17) . ?
W1 O8 1.879(12) . ?
W1 O19 1.923(12) 2_664 ?
W1 O17 1.925(17) . ?
W1 O16 2.442(17) . ?
W2 O12 1.676(13) . ?
W2 O19 1.877(11) . ?
W2 O14 1.893(14) 2_664 ?
W2 O5 1.909(11) . ?
W2 O11 1.919(12) . ?
W2 O21 2.457(18) 2_664 ?
W2 O22 2.473(19) 2_664 ?
W3 O4 1.664(10) . ?
W3 O18 1.869(11) . ?
W3 O6 1.888(13) . ?
W3 O14 1.888(14) . ?
W3 O1 1.908(11) . ?
W3 O21 2.421(17) . ?
W3 O13 2.461(18) 2_664 ?
W4 O2 1.634(10) . ?
W4 O5 1.882(12) . ?
W4 O7 1.889(11) . ?
W4 O8 1.903(11) 2_664 ?
W4 O6 1.927(11) . ?
W4 O22 2.433(19) 2_664 ?
W4 O13 2.441(18) 2_664 ?
W5 O3 1.680(9) . ?
W5 O11 1.859(13) . ?
W5 O15 1.885(17) . ?
W5 O18 1.908(13) 2_664 ?
W5 O20 1.911(18) . ?
W5 O16 2.424(17) . ?
W6 O10 1.673(10) . ?
W6 O1 1.884(12) . ?
W6 O17 1.899(17) . ?
W6 O7 1.904(13) . ?
W6 O15 1.938(17) . ?
W6 O16 2.422(17) . ?
P1 O13 1.465(18) . ?
P1 O13 1.465(18) 2_664 ?
P1 O22 1.489(19) 2_664 ?
P1 O22 1.489(19) . ?
P1 O21 1.513(17) . ?
P1 O21 1.513(17) 2_664 ?
P1 O16 1.595(16) 2_664 ?
P1 O16 1.595(16) . ?
Cu1 N2 1.864(13) . ?
Cu1 N7 1.892(14) 1_444 ?
Cu2 N5 1.864(13) 2_878 ?
Cu2 N5 1.864(13) . ?
N1 C1 1.326(19) . ?
N1 C20 1.37(2) . ?
N1 C2 1.45(2) . ?
N2 C1 1.36(2) . ?
N2 C8 1.36(2) . ?
N3 C6 1.33(2) . ?
N3 C3 1.36(2) . ?
N3 C19 1.46(2) . ?
N4 C18 1.34(2) . ?
N4 C25 1.37(2) . ?
N4 C26 1.45(2) . ?
N5 C18 1.355(18) . ?
N5 C17 1.39(2) . ?
N6 C23 1.37(3) . ?
N6 C24 1.38(2) . ?
N6 C12 1.46(2) . ?
N7 C6 1.29(2) . ?
N7 C4 1.38(2) . ?
N7 Cu1 1.892(14) 1_666 ?
N8 C23 1.28(3) . ?
N8 C22 1.38(3) . ?
C1 H1A 0.9300 . ?
C2 C21 1.50(2) . ?
C2 H2A 0.9700 . ?
C2 H2B 0.9700 . ?
C3 C4 1.39(2) . ?
C3 H3A 0.9300 . ?
C4 H4A 0.9300 . ?
C5 C21 1.38(2) . ?
C5 C10 1.38(2) . ?
C5 H5A 0.9300 . ?
C6 H6A 0.9300 . ?
C7 C21 1.38(2) . ?
C7 C9 1.41(2) . ?
C7 H7A 0.9300 . ?
C8 C20 1.32(2) . ?
C8 H8A 0.9300 . ?
C9 C11 1.42(2) . ?
C9 H9A 0.9300 . ?
C10 C11 1.32(2) . ?
C10 H10A 0.9300 . ?
C11 C19 1.50(2) . ?
C12 C14 1.50(2) . ?
C12 H12B 0.9700 . ?
C12 H12A 0.9700 . ?
C13 C14 1.38(2) . ?
C13 C28 1.39(2) . ?
C13 H13 0.9300 . ?
C14 C28 1.38(2) 2_767 ?
C15 C16 1.36(2) . ?
C15 C27 1.38(2) . ?
C15 C26 1.51(2) . ?
C16 C27 1.39(2) 2_877 ?
C16 H16 0.9300 . ?
C17 C25 1.34(2) . ?
C17 H17A 0.9300 . ?
C18 H18A 0.9300 . ?
C19 H19B 0.9700 . ?
C19 H19A 0.9700 . ?
C20 H20A 0.9300 . ?
C22 C24 1.35(3) . ?
C22 H22A 0.9300 . ?
C23 H23A 0.9300 . ?
C24 H24A 0.9300 . ?
C25 H25A 0.9300 . ?
C26 H26A 0.9700 . ?
C26 H26B 0.9700 . ?
C27 C16 1.39(2) 2_877 ?
C27 H27 0.9300 . ?
C28 C14 1.38(2) 2_767 ?
C28 H28 0.9300 . ?
O8 W4 1.903(11) 2_664 ?
O13 O22 1.61(3) . ?
O13 O21 1.64(2) 2_664 ?
O13 W4 2.441(18) 2_664 ?
O13 W3 2.461(18) 2_664 ?
O14 W2 1.893(14) 2_664 ?
O18 W5 1.908(13) 2_664 ?
O19 W1 1.923(12) 2_664 ?
O21 O13 1.64(2) 2_664 ?
O21 O22 1.67(2) . ?
O21 W2 2.457(18) 2_664 ?
O22 W4 2.433(19) 2_664 ?
O22 W2 2.473(19) 2_664 ?

loop_
_geom_hbond_atom_site_label_D
_geom_hbond_atom_site_label_H
_geom_hbond_atom_site_label_A
_geom_hbond_distance_DH
_geom_hbond_distance_HA
_geom_hbond_distance_DA
_geom_hbond_angle_DHA
_geom_hbond_site_symmetry_A
C1 H1A O9 0.93 2.40 3.165(18) 138.9 1_556
C6 H6A O14 0.93 2.41 3.32(2) 165.4 2_775
C9 H9A O3 0.93 2.51 3.31(2) 143.6 2_675
C18 H18A O15 0.93 2.57 3.28(2) 133.1 2_776
C22 H22A O10 0.93 2.38 3.13(2) 138.3 2_776
C23 H23A O2 0.93 2.33 2.92(2) 120.5 1_556
C24 H24A O3 0.93 2.20 3.01(2) 144.9 1_657

loop_
_geom_torsion_atom_site_label_1
_geom_torsion_atom_site_label_2
_geom_torsion_atom_site_label_3
_geom_torsion_atom_site_label_4
_geom_torsion
_geom_torsion_site_symmetry_1
_geom_torsion_site_symmetry_2
_geom_torsion_site_symmetry_3
_geom_torsion_site_symmetry_4
_geom_torsion_publ_flag
N7 Cu1 N2 C1 84(10) 1_444 . . . ?
N7 Cu1 N2 C8 -100(9) 1_444 . . . ?
N5 Cu2 N5 C18 -162(100) 2_878 . . . ?
N5 Cu2 N5 C17 24(100) 2_878 . . . ?
C20 N1 C1 N2 0.3(18) . . . . ?
C2 N1 C1 N2 -179.2(14) . . . . ?
C8 N2 C1 N1 -0.4(17) . . . . ?
Cu1 N2 C1 N1 176.3(10) . . . . ?
C1 N1 C2 C21 -126.2(16) . . . . ?
C20 N1 C2 C21 54(2) . . . . ?
C6 N3 C3 C4 -2.1(19) . . . . ?
C19 N3 C3 C4 -180.0(15) . . . . ?
C6 N7 C4 C3 -0.4(19) . . . . ?
Cu1 N7 C4 C3 168.9(12) 1_666 . . . ?
N3 C3 C4 N7 1.5(19) . . . . ?
C4 N7 C6 N3 -1(2) . . . . ?
Cu1 N7 C6 N3 -169.5(11) 1_666 . . . ?
C3 N3 C6 N7 2(2) . . . . ?
C19 N3 C6 N7 179.8(15) . . . . ?
C1 N2 C8 C20 0(2) . . . . ?
Cu1 N2 C8 C20 -176.4(13) . . . . ?
C21 C7 C9 C11 -2(2) . . . . ?
C21 C5 C10 C11 4(2) . . . . ?
C5 C10 C11 C9 -5(2) . . . . ?
C5 C10 C11 C19 176.1(14) . . . . ?
C7 C9 C11 C10 4(2) . . . . ?
C7 C9 C11 C19 -177.0(15) . . . . ?
C23 N6 C12 C14 -135.6(18) . . . . ?
C24 N6 C12 C14 40(2) . . . . ?
C28 C13 C14 C28 3(3) . . . 2_767 ?
C28 C13 C14 C12 -177.6(16) . . . . ?
N6 C12 C14 C28 -87(2) . . . 2_767 ?
N6 C12 C14 C13 92.8(19) . . . . ?
C27 C15 C16 C27 -2(3) . . . 2_877 ?
C26 C15 C16 C27 180.0(16) . . . 2_877 ?
C18 N5 C17 C25 -0.3(18) . . . . ?
Cu2 N5 C17 C25 175.2(11) . . . . ?
C25 N4 C18 N5 -2.3(18) . . . . ?
C26 N4 C18 N5 179.3(15) . . . . ?
C17 N5 C18 N4 1.6(17) . . . . ?
Cu2 N5 C18 N4 -173.9(10) . . . . ?
C6 N3 C19 C11 112.3(18) . . . . ?
C3 N3 C19 C11 -70(2) . . . . ?
C10 C11 C19 N3 -80(2) . . . . ?
C9 C11 C19 N3 101.5(17) . . . . ?
N2 C8 C20 N1 0(2) . . . . ?
C1 N1 C20 C8 0(2) . . . . ?
C2 N1 C20 C8 179.5(15) . . . . ?
C9 C7 C21 C5 1(2) . . . . ?
C9 C7 C21 C2 -179.9(15) . . . . ?
C10 C5 C21 C7 -2(2) . . . . ?
C10 C5 C21 C2 179.0(14) . . . . ?
N1 C2 C21 C7 83.2(18) . . . . ?
N1 C2 C21 C5 -97.4(17) . . . . ?
C23 N8 C22 C24 0(2) . . . . ?
C22 N8 C23 N6 -2(2) . . . . ?
C24 N6 C23 N8 2(2) . . . . ?
C12 N6 C23 N8 179.1(17) . . . . ?
N8 C22 C24 N6 1(2) . . . . ?
C23 N6 C24 C22 -2(2) . . . . ?
C12 N6 C24 C22 -178.8(17) . . . . ?
N5 C17 C25 N4 -1.1(19) . . . . ?
C18 N4 C25 C17 2.1(18) . . . . ?
C26 N4 C25 C17 -179.6(16) . . . . ?
C18 N4 C26 C15 114.0(17) . . . . ?
C25 N4 C26 C15 -64(2) . . . . ?
C16 C15 C26 N4 -23(2) . . . . ?
C27 C15 C26 N4 159.1(15) . . . . ?
C16 C15 C27 C16 2(3) . . . 2_877 ?
C26 C15 C27 C16 -179.9(16) . . . 2_877 ?
C14 C13 C28 C14 -3(3) . . . 2_767 ?
O10 W6 O1 W3 153.6(12) . . . . ?
O17 W6 O1 W3 -106.8(13) . . . . ?
O7 W6 O1 W3 51.5(12) . . . . ?
O15 W6 O1 W3 -24(2) . . . . ?
O16 W6 O1 W3 -41.4(13) . . . . ?
O4 W3 O1 W6 -154.6(12) . . . . ?
O18 W3 O1 W6 31(2) . . . . ?
O6 W3 O1 W6 -53.4(12) . . . . ?
O14 W3 O1 W6 105.2(13) . . . . ?
O21 W3 O1 W6 42.2(12) . . . . ?
O13 W3 O1 W6 9.7(11) 2_664 . . . ?
O2 W4 O5 W2 -155.4(10) . . . . ?
O7 W4 O5 W2 103.0(10) . . . . ?
O8 W4 O5 W2 -53.3(10) 2_664 . . . ?
O6 W4 O5 W2 23.4(18) . . . . ?
O22 W4 O5 W2 11.0(9) 2_664 . . . ?
O13 W4 O5 W2 35.8(10) 2_664 . . . ?
O12 W2 O5 W4 155.4(9) . . . . ?
O19 W2 O5 W4 54.2(9) . . . . ?
O14 W2 O5 W4 -26.1(17) 2_664 . . . ?
O11 W2 O5 W4 -102.2(10) . . . . ?
O21 W2 O5 W4 -37.4(10) 2_664 . . . ?
O22 W2 O5 W4 -10.9(9) 2_664 . . . ?
O4 W3 O6 W4 157.7(10) . . . . ?
O18 W3 O6 W4 -99.5(10) . . . . ?
O14 W3 O6 W4 -13(2) . . . . ?
O1 W3 O6 W4 56.5(10) . . . . ?
O21 W3 O6 W4 -33.5(10) . . . . ?
O13 W3 O6 W4 -9.2(9) 2_664 . . . ?
O2 W4 O6 W3 -158.2(10) . . . . ?
O5 W4 O6 W3 23.0(18) . . . . ?
O7 W4 O6 W3 -57.0(10) . . . . ?
O8 W4 O6 W3 100.1(10) 2_664 . . . ?
O22 W4 O6 W3 34.3(10) 2_664 . . . ?
O13 W4 O6 W3 9.3(9) 2_664 . . . ?
O2 W4 O7 W6 155.2(11) . . . . ?
O5 W4 O7 W6 -104.3(12) . . . . ?
O8 W4 O7 W6 -20(2) 2_664 . . . ?
O6 W4 O7 W6 54.4(12) . . . . ?
O22 W4 O7 W6 -39.7(12) 2_664 . . . ?
O13 W4 O7 W6 -8.9(10) 2_664 . . . ?
O10 W6 O7 W4 -154.8(11) . . . . ?
O1 W6 O7 W4 -52.9(12) . . . . ?
O17 W6 O7 W4 31(2) . . . . ?
O15 W6 O7 W4 105.4(12) . . . . ?
O16 W6 O7 W4 41.1(12) . . . . ?
O9 W1 O8 W4 154.5(11) . . . 2_664 ?
O20 W1 O8 W4 -104.4(12) . . . 2_664 ?
O19 W1 O8 W4 51.8(11) 2_664 . . 2_664 ?
O17 W1 O8 W4 -26(2) . . . 2_664 ?
O16 W1 O8 W4 -42.0(12) . . . 2_664 ?
O3 W5 O11 W2 154.3(11) . . . . ?
O15 W5 O11 W2 -105.4(12) . . . . ?
O18 W5 O11 W2 53.0(12) 2_664 . . . ?
O20 W5 O11 W2 -19(2) . . . . ?
O16 W5 O11 W2 -40.2(12) . . . . ?
O12 W2 O11 W5 -154.0(11) . . . . ?
O19 W2 O11 W5 28(2) . . . . ?
O14 W2 O11 W5 -52.6(12) 2_664 . . . ?
O5 W2 O11 W5 103.7(12) . . . . ?
O21 W2 O11 W5 7.8(10) 2_664 . . . ?
O22 W2 O11 W5 40.3(12) 2_664 . . . ?
O13 P1 O13 O22 59(100) 2_664 . . . ?
O22 P1 O13 O22 180.000(4) 2_664 . . . ?
O21 P1 O13 O22 -49.7(12) . . . . ?
O21 P1 O13 O22 130.3(12) 2_664 . . . ?
O16 P1 O13 O22 -115.0(11) 2_664 . . . ?
O16 P1 O13 O22 65.0(11) . . . . ?
O13 P1 O13 O21 -71(100) 2_664 . . 2_664 ?
O22 P1 O13 O21 49.7(12) 2_664 . . 2_664 ?
O22 P1 O13 O21 -130.3(12) . . . 2_664 ?
O21 P1 O13 O21 180.000(1) . . . 2_664 ?
O16 P1 O13 O21 114.6(11) 2_664 . . 2_664 ?
O16 P1 O13 O21 -65.4(11) . . . 2_664 ?
O13 P1 O13 W4 62(100) 2_664 . . 2_664 ?
O22 P1 O13 W4 -177.8(10) 2_664 . . 2_664 ?
O22 P1 O13 W4 2.2(10) . . . 2_664 ?
O21 P1 O13 W4 -47.5(14) . . . 2_664 ?
O21 P1 O13 W4 132.5(14) 2_664 . . 2_664 ?
O16 P1 O13 W4 -112.8(13) 2_664 . . 2_664 ?
O16 P1 O13 W4 67.2(13) . . . 2_664 ?
O13 P1 O13 W3 -71(100) 2_664 . . 2_664 ?
O22 P1 O13 W3 49.2(14) 2_664 . . 2_664 ?
O22 P1 O13 W3 -130.8(14) . . . 2_664 ?
O21 P1 O13 W3 179.5(10) . . . 2_664 ?
O21 P1 O13 W3 -0.5(10) 2_664 . . 2_664 ?
O16 P1 O13 W3 114.2(13) 2_664 . . 2_664 ?
O16 P1 O13 W3 -65.8(13) . . . 2_664 ?
O4 W3 O14 W2 152.7(11) . . . 2_664 ?
O18 W3 O14 W2 50.3(12) . . . 2_664 ?
O6 W3 O14 W2 -36(2) . . . 2_664 ?
O1 W3 O14 W2 -106.6(11) . . . 2_664 ?
O21 W3 O14 W2 -13.5(10) . . . 2_664 ?
O13 W3 O14 W2 -39.9(11) 2_664 . . 2_664 ?
O3 W5 O15 W6 -157.3(12) . . . . ?
O11 W5 O15 W6 101.3(13) . . . . ?
O18 W5 O15 W6 20(3) 2_664 . . . ?
O20 W5 O15 W6 -54.1(14) . . . . ?
O16 W5 O15 W6 6.1(11) . . . . ?
O10 W6 O15 W5 156.9(13) . . . . ?
O1 W6 O15 W5 -26(3) . . . . ?
O17 W6 O15 W5 57.6(14) . . . . ?
O7 W6 O15 W5 -101.5(13) . . . . ?
O16 W6 O15 W5 -6.2(11) . . . . ?
O13 P1 O16 W6 -178.2(10) . . . . ?
O13 P1 O16 W6 1.8(10) 2_664 . . . ?
O22 P1 O16 W6 60.9(12) 2_664 . . . ?
O22 P1 O16 W6 -119.1(12) . . . . ?
O21 P1 O16 W6 -58.2(12) . . . . ?
O21 P1 O16 W6 121.8(12) 2_664 . . . ?
O16 P1 O16 W6 -49(100) 2_664 . . . ?
O13 P1 O16 W5 61.1(12) . . . . ?
O13 P1 O16 W5 -118.9(12) 2_664 . . . ?
O22 P1 O16 W5 -59.8(12) 2_664 . . . ?
O22 P1 O16 W5 120.2(12) . . . . ?
O21 P1 O16 W5 -178.9(10) . . . . ?
O21 P1 O16 W5 1.1(10) 2_664 . . . ?
O16 P1 O16 W5 -170(100) 2_664 . . . ?
O13 P1 O16 W1 -58.3(12) . . . . ?
O13 P1 O16 W1 121.7(12) 2_664 . . . ?
O22 P1 O16 W1 -179.2(10) 2_664 . . . ?
O22 P1 O16 W1 0.8(10) . . . . ?
O21 P1 O16 W1 61.7(12) . . . . ?
O21 P1 O16 W1 -118.3(12) 2_664 . . . ?
O16 P1 O16 W1 70(100) 2_664 . . . ?
O10 W6 O16 P1 180.0(10) . . . . ?
O1 W6 O16 P1 42.7(11) . . . . ?
O17 W6 O16 P1 130.1(13) . . . . ?
O7 W6 O16 P1 -45.8(11) . . . . ?
O15 W6 O16 P1 -130.0(13) . . . . ?
O10 W6 O16 W5 -46.7(17) . . . . ?
O1 W6 O16 W5 176.0(5) . . . . ?
O17 W6 O16 W5 -96.6(7) . . . . ?
O7 W6 O16 W5 87.5(5) . . . . ?
O15 W6 O16 W5 3.4(6) . . . . ?
O10 W6 O16 W1 47.3(17) . . . . ?
O1 W6 O16 W1 -89.9(5) . . . . ?
O17 W6 O16 W1 -2.5(6) . . . . ?
O7 W6 O16 W1 -178.4(5) . . . . ?
O15 W6 O16 W1 97.4(7) . . . . ?
O3 W5 O16 P1 -179.5(10) . . . . ?
O11 W5 O16 P1 42.8(11) . . . . ?
O15 W5 O16 P1 130.4(13) . . . . ?
O18 W5 O16 P1 -44.7(11) 2_664 . . . ?
O20 W5 O16 P1 -127.6(13) . . . . ?
O3 W5 O16 W6 46.7(18) . . . . ?
O11 W5 O16 W6 -91.0(6) . . . . ?
O15 W5 O16 W6 -3.4(6) . . . . ?
O18 W5 O16 W6 -178.5(5) 2_664 . . . ?
O20 W5 O16 W6 98.6(8) . . . . ?
O3 W5 O16 W1 -47.2(17) . . . . ?
O11 W5 O16 W1 175.1(6) . . . . ?
O15 W5 O16 W1 -97.3(8) . . . . ?
O18 W5 O16 W1 87.7(6) 2_664 . . . ?
O20 W5 O16 W1 4.8(6) . . . . ?
O9 W1 O16 P1 177.2(10) . . . . ?
O20 W1 O16 P1 127.6(13) . . . . ?
O8 W1 O16 P1 42.6(10) . . . . ?
O19 W1 O16 P1 -45.5(11) 2_664 . . . ?
O17 W1 O16 P1 -130.8(12) . . . . ?
O9 W1 O16 W6 -49.5(16) . . . . ?
O20 W1 O16 W6 -99.0(8) . . . . ?
O8 W1 O16 W6 175.9(5) . . . . ?
O19 W1 O16 W6 87.8(6) 2_664 . . . ?
O17 W1 O16 W6 2.5(6) . . . . ?
O9 W1 O16 W5 44.7(16) . . . . ?
O20 W1 O16 W5 -4.9(6) . . . . ?
O8 W1 O16 W5 -89.9(5) . . . . ?
O19 W1 O16 W5 -178.0(5) 2_664 . . . ?
O17 W1 O16 W5 96.7(7) . . . . ?
O10 W6 O17 W1 -158.6(12) . . . . ?
O1 W6 O17 W1 99.4(13) . . . . ?
O7 W6 O17 W1 16(3) . . . . ?
O15 W6 O17 W1 -58.4(13) . . . . ?
O16 W6 O17 W1 4.6(11) . . . . ?
O9 W1 O17 W6 157.2(12) . . . . ?
O20 W1 O17 W6 55.9(13) . . . . ?
O8 W1 O17 W6 -22(3) . . . . ?
O19 W1 O17 W6 -100.2(12) 2_664 . . . ?
O16 W1 O17 W6 -4.6(11) . . . . ?
O4 W3 O18 W5 -153.4(13) . . . 2_664 ?
O6 W3 O18 W5 104.8(13) . . . 2_664 ?
O14 W3 O18 W5 -52.4(13) . . . 2_664 ?
O1 W3 O18 W5 21(2) . . . 2_664 ?
O21 W3 O18 W5 8.7(12) . . . 2_664 ?
O13 W3 O18 W5 40.6(13) 2_664 . . 2_664 ?
O12 W2 O19 W1 -156.7(10) . . . 2_664 ?
O14 W2 O19 W1 101.9(11) 2_664 . . 2_664 ?
O5 W2 O19 W1 -54.0(11) . . . 2_664 ?
O11 W2 O19 W1 22(2) . . . 2_664 ?
O21 W2 O19 W1 39.6(11) 2_664 . . 2_664 ?
O22 W2 O19 W1 7.9(9) 2_664 . . 2_664 ?
O9 W1 O20 W5 -152.6(14) . . . . ?
O8 W1 O20 W5 105.5(15) . . . . ?
O19 W1 O20 W5 26(3) 2_664 . . . ?
O17 W1 O20 W5 -52.8(15) . . . . ?
O16 W1 O20 W5 9.7(12) . . . . ?
O3 W5 O20 W1 153.1(14) . . . . ?
O11 W5 O20 W1 -33(3) . . . . ?
O15 W5 O20 W1 52.9(15) . . . . ?
O18 W5 O20 W1 -106.1(15) 2_664 . . . ?
O16 W5 O20 W1 -9.8(12) . . . . ?
O13 P1 O21 O13 180.000(2) . . . 2_664 ?
O22 P1 O21 O13 -48.8(12) 2_664 . . 2_664 ?
O22 P1 O21 O13 131.2(12) . . . 2_664 ?
O21 P1 O21 O13 0(100) 2_664 . . 2_664 ?
O16 P1 O21 O13 -114.3(11) 2_664 . . 2_664 ?
O16 P1 O21 O13 65.7(11) . . . 2_664 ?
O13 P1 O21 O22 48.8(12) . . . . ?
O13 P1 O21 O22 -131.2(12) 2_664 . . . ?
O22 P1 O21 O22 180.000(10) 2_664 . . . ?
O21 P1 O21 O22 0(100) 2_664 . . . ?
O16 P1 O21 O22 114.5(11) 2_664 . . . ?
O16 P1 O21 O22 -65.5(11) . . . . ?
O13 P1 O21 W3 179.5(10) . . . . ?
O13 P1 O21 W3 -0.5(10) 2_664 . . . ?
O22 P1 O21 W3 -49.3(14) 2_664 . . . ?
O22 P1 O21 W3 130.7(14) . . . . ?
O21 P1 O21 W3 0(100) 2_664 . . . ?
O16 P1 O21 W3 -114.8(13) 2_664 . . . ?
O16 P1 O21 W3 65.2(13) . . . . ?
O13 P1 O21 W2 49.6(14) . . . 2_664 ?
O13 P1 O21 W2 -130.4(14) 2_664 . . 2_664 ?
O22 P1 O21 W2 -179.3(10) 2_664 . . 2_664 ?
O22 P1 O21 W2 0.7(10) . . . 2_664 ?
O21 P1 O21 W2 0(100) 2_664 . . 2_664 ?
O16 P1 O21 W2 115.2(12) 2_664 . . 2_664 ?
O16 P1 O21 W2 -64.8(12) . . . 2_664 ?
O4 W3 O21 P1 -177.0(12) . . . . ?
O18 W3 O21 P1 123.7(13) . . . . ?
O6 W3 O21 P1 36.4(12) . . . . ?
O14 W3 O21 P1 -135.0(13) . . . . ?
O1 W3 O21 P1 -51.2(12) . . . . ?
O13 W3 O21 P1 0.4(9) 2_664 . . . ?
O4 W3 O21 O13 -177.4(15) . . . 2_664 ?
O18 W3 O21 O13 123.3(10) . . . 2_664 ?
O6 W3 O21 O13 36.0(9) . . . 2_664 ?
O14 W3 O21 O13 -135.4(10) . . . 2_664 ?
O1 W3 O21 O13 -51.7(9) . . . 2_664 ?
O4 W3 O21 O22 -99(2) . . . . ?
O18 W3 O21 O22 -158(2) . . . . ?
O6 W3 O21 O22 114.8(18) . . . . ?
O14 W3 O21 O22 -56.6(18) . . . . ?
O1 W3 O21 O22 27.1(18) . . . . ?
O13 W3 O21 O22 78.8(19) 2_664 . . . ?
O4 W3 O21 W2 -35.3(19) . . . 2_664 ?
O18 W3 O21 W2 -94.5(7) . . . 2_664 ?
O6 W3 O21 W2 178.1(5) . . . 2_664 ?
O14 W3 O21 W2 6.7(5) . . . 2_664 ?
O1 W3 O21 W2 90.5(5) . . . 2_664 ?
O13 W3 O21 W2 142.1(11) 2_664 . . 2_664 ?
O13 P1 O22 O13 180.000(4) 2_664 . . . ?
O22 P1 O22 O13 0(100) 2_664 . . . ?
O21 P1 O22 O13 130.8(11) . . . . ?
O21 P1 O22 O13 -49.2(11) 2_664 . . . ?
O16 P1 O22 O13 65.3(11) 2_664 . . . ?
O16 P1 O22 O13 -114.7(11) . . . . ?
O13 P1 O22 O21 -130.8(11) . . . . ?
O13 P1 O22 O21 49.2(11) 2_664 . . . ?
O22 P1 O22 O21 0(100) 2_664 . . . ?
O21 P1 O22 O21 180.000(7) 2_664 . . . ?
O16 P1 O22 O21 -65.5(10) 2_664 . . . ?
O16 P1 O22 O21 114.5(10) . . . . ?
O13 P1 O22 W4 -2.2(10) . . . 2_664 ?
O13 P1 O22 W4 177.8(10) 2_664 . . 2_664 ?
O22 P1 O22 W4 0(100) 2_664 . . 2_664 ?
O21 P1 O22 W4 128.6(14) . . . 2_664 ?
O21 P1 O22 W4 -51.4(14) 2_664 . . 2_664 ?
O16 P1 O22 W4 63.1(13) 2_664 . . 2_664 ?
O16 P1 O22 W4 -116.9(13) . . . 2_664 ?
O13 P1 O22 W2 -131.5(15) . . . 2_664 ?
O13 P1 O22 W2 48.5(15) 2_664 . . 2_664 ?
O22 P1 O22 W2 0(100) 2_664 . . 2_664 ?
O21 P1 O22 W2 -0.7(10) . . . 2_664 ?
O21 P1 O22 W2 179.3(10) 2_664 . . 2_664 ?
O16 P1 O22 W2 -66.3(13) 2_664 . . 2_664 ?
O16 P1 O22 W2 113.7(13) . . . 2_664 ?
O21 O13 O22 P1 41.2(9) 2_664 . . . ?
W4 O13 O22 P1 -178.2(9) 2_664 . . . ?
W3 O13 O22 P1 111.1(18) 2_664 . . . ?
P1 O13 O22 O21 39.9(9) . . . . ?
O21 O13 O22 O21 81.0(14) 2_664 . . . ?
W4 O13 O22 O21 -138.3(11) 2_664 . . . ?
W3 O13 O22 O21 151.0(15) 2_664 . . . ?
P1 O13 O22 W4 178.2(9) . . . 2_664 ?
O21 O13 O22 W4 -140.7(11) 2_664 . . 2_664 ?
W3 O13 O22 W4 -70.7(17) 2_664 . . 2_664 ?
P1 O13 O22 W2 108.4(19) . . . 2_664 ?
O21 O13 O22 W2 149.5(16) 2_664 . . 2_664 ?
W4 O13 O22 W2 -69.8(17) 2_664 . . 2_664 ?
W3 O13 O22 W2 -140.5(14) 2_664 . . 2_664 ?
O13 O21 O22 P1 -38.6(9) 2_664 . . . ?
W3 O21 O22 P1 -108.4(17) . . . . ?
W2 O21 O22 P1 -179.4(9) 2_664 . . . ?
P1 O21 O22 O13 -39.6(9) . . . . ?
O13 O21 O22 O13 -78.2(14) 2_664 . . . ?
W3 O21 O22 O13 -148.0(15) . . . . ?
W2 O21 O22 O13 141.0(12) 2_664 . . . ?
P1 O21 O22 W4 -110.8(18) . . . 2_664 ?
O13 O21 O22 W4 -149.4(15) 2_664 . . 2_664 ?
W3 O21 O22 W4 140.8(13) . . . 2_664 ?
W2 O21 O22 W4 69.8(16) 2_664 . . 2_664 ?
P1 O21 O22 W2 179.4(9) . . . 2_664 ?
O13 O21 O22 W2 140.8(11) 2_664 . . 2_664 ?
W3 O21 O22 W2 71.0(16) . . . 2_664 ?
